data_2018439
loop_
_publ_author_name
'Szczesio, Ma\/lgorzata'
'Olczak, Andrzej'
'Gobis, Katarzyna'
'Foks, Henryk'
'G\/l\'owka, Marek L.'

_publ_section_title
;
 Planarity of heteroaryldithiocarbazic acid derivatives showing
 tuberculostatic activity. IV. Diesters of benzoylcarbonohydrazonodithioic
 acid
;
_journal_coeditor_code WQ3009
_journal_issue 3
_journal_name_full 'Acta Crystallographica Section C'
_journal_page_first o99
_journal_page_last o103
_journal_paper_doi 10.1107/S0108270112001734
_journal_volume 68
_journal_year 2012
_chemical_formula_iupac 'C10 H10 Cl2 N2 O S2'
_chemical_formula_moiety 'C10 H10 Cl2 N2 O S2'
_chemical_formula_sum 'C10 H10 Cl2 N2 O S2'
_chemical_formula_weight 309.22
_chemical_name_systematic
;
Dimethyl (3,4-dichlorobenzoyl)carbonohydrazonodithioate
;
_space_group_IT_number 4
_symmetry_cell_setting monoclinic
_symmetry_space_group_name_Hall 'P 2yb'
_symmetry_space_group_name_H-M 'P 1 21 1'
_atom_sites_solution_hydrogens geom
_atom_sites_solution_primary direct
_atom_sites_solution_secondary difmap
_audit_creation_method SHELXL-97
_cell_angle_alpha 90.00
_cell_angle_beta 95.3670(10)
_cell_angle_gamma 90.00
_cell_formula_units_Z 4
_cell_length_a 9.2225(4)
_cell_length_b 11.2741(5)
_cell_length_c 13.0892(5)
_cell_measurement_reflns_used 9897
_cell_measurement_temperature 296
_cell_measurement_theta_max 29.744
_cell_measurement_theta_min 2.3885
_cell_volume 1354.99(10)
_computing_cell_refinement 'SAINT-Plus (Bruker, 2003)'
_computing_data_collection 'APEX2 (Bruker, 2002)'
_computing_data_reduction 'SAINT-Plus (Bruker, 2003)'
_computing_molecular_graphics 'PLATON (Spek, 2009) and Mercury (Macrae <i>et al.</i>, 2006)'
_computing_publication_material 'PLATON (Spek, 2009)'
_computing_structure_refinement 'SHELXL97 (Sheldrick, 2008)'
_computing_structure_solution 'SHELXS97 (Sheldrick, 2008)'
_diffrn_ambient_temperature 296(2)
_diffrn_measured_fraction_theta_full 1.000
_diffrn_measured_fraction_theta_max 1.000
_diffrn_measurement_device_type 'Bruker SMART APEX CCD'
_diffrn_measurement_method '\w scan'
_diffrn_radiation_monochromator graphite
_diffrn_radiation_source 'fine-focus sealed tube'
_diffrn_radiation_type MoK\a
_diffrn_radiation_wavelength 0.71073
_diffrn_reflns_av_R_equivalents 0.0210
_diffrn_reflns_av_sigmaI/netI 0.0165
_diffrn_reflns_limit_h_max 12
_diffrn_reflns_limit_h_min -12
_diffrn_reflns_limit_k_max 15
_diffrn_reflns_limit_k_min -15
_diffrn_reflns_limit_l_max 18
_diffrn_reflns_limit_l_min -18
_diffrn_reflns_number 33334
_diffrn_reflns_theta_full 29.83
_diffrn_reflns_theta_max 29.83
_diffrn_reflns_theta_min 1.56
_exptl_absorpt_coefficient_mu 0.771
_exptl_absorpt_correction_T_max 1.000
_exptl_absorpt_correction_T_min 0.9143
_exptl_absorpt_correction_type multi-scan
_exptl_absorpt_process_details '(SADABS; Sheldrick, 2003)'
_exptl_crystal_colour colourless
_exptl_crystal_density_diffrn 1.516
_exptl_crystal_density_method 'not measured'
_exptl_crystal_description plate
_exptl_crystal_F_000 632
_exptl_crystal_size_max 0.3
_exptl_crystal_size_mid 0.3
_exptl_crystal_size_min 0.1
_refine_diff_density_max 0.792
_refine_diff_density_min -0.314
_refine_ls_abs_structure_details 'Flack (1983), <b>???? Friedel pairs</b>'
_refine_ls_abs_structure_Flack -0.02(4)
_refine_ls_extinction_method none
_refine_ls_goodness_of_fit_ref 1.075
_refine_ls_hydrogen_treatment constr
_refine_ls_matrix_type full
_refine_ls_number_parameters 312
_refine_ls_number_reflns 7766
_refine_ls_number_restraints 3
_refine_ls_restrained_S_all 1.076
_refine_ls_R_factor_all 0.0372
_refine_ls_R_factor_gt 0.0329
_refine_ls_shift/su_max 0.001
_refine_ls_shift/su_mean 0.000
_refine_ls_structure_factor_coef Fsqd
_refine_ls_weighting_details 'calc w=1/[\s^2^(Fo^2^)+(0.0521P)^2^+0.1856P] where P=(Fo^2^+2Fc^2^)/3'
_refine_ls_weighting_scheme calc
_refine_ls_wR_factor_gt 0.0879
_refine_ls_wR_factor_ref 0.0915
_reflns_number_gt 7138
_reflns_number_total 7766
_reflns_threshold_expression I>2\s(I)
_cod_data_source_file wq3009.cif
_cod_data_source_block D1
_cod_original_sg_symbol_H-M 'P 21'
_cod_database_code 2018439
_cod_database_fobs_code 2018439

loop_
_symmetry_equiv_pos_as_xyz
'x, y, z'
'-x, y+1/2, -z'

loop_
_atom_site_type_symbol
_atom_site_label
_atom_site_fract_x
_atom_site_fract_y
_atom_site_fract_z
_atom_site_U_iso_or_equiv
_atom_site_adp_type
_atom_site_calc_flag
_atom_site_refinement_flags
_atom_site_occupancy
_atom_site_symmetry_multiplicity
S S1 0.30896(5) 0.00002(5) 0.86012(4) 0.04235(10) Uani d . 1 1
S S2 0.41312(6) 0.00171(5) 1.08359(4) 0.05065(12) Uani d . 1 1
O O5 0.73268(13) 0.22218(15) 0.85354(11) 0.0459(3) Uani d . 1 1
N N2 0.49881(17) 0.15555(15) 0.95100(12) 0.0394(3) Uani d . 1 1
N N3 0.48906(15) 0.19643(15) 0.84831(12) 0.0386(3) Uani d D 1 1
H H3 0.4061 0.1994 0.8124 0.046 Uiso calc RD 1 1
Cl Cl3 0.78955(8) 0.50855(7) 0.53377(6) 0.07311(19) Uani d . 1 1
Cl Cl4 0.55301(10) 0.39896(8) 0.37062(5) 0.0796(2) Uani d . 1 1
C C1 0.41683(18) 0.06603(16) 0.96262(13) 0.0341(3) Uani d . 1 1
C C4 0.61023(17) 0.23034(15) 0.80782(13) 0.0332(3) Uani d . 1 1
C C11 0.2299(3) -0.1285(2) 0.9157(2) 0.0619(6) Uani d . 1 1
H H11A 0.3060 -0.1777 0.9478 0.093 Uiso calc R 1 1
H H11B 0.1746 -0.1727 0.8628 0.093 Uiso calc R 1 1
H H11C 0.1670 -0.1035 0.9661 0.093 Uiso calc R 1 1
C C21 0.5515(4) 0.0845(4) 1.1567(2) 0.0948(12) Uani d . 1 1
H H21D 0.6402 0.0808 1.1238 0.142 Uiso calc R 1 1
H H21E 0.5676 0.0515 1.2244 0.142 Uiso calc R 1 1
H H21F 0.5212 0.1656 1.1611 0.142 Uiso calc R 1 1
C C41 0.58754(17) 0.27608(16) 0.70005(13) 0.0339(3) Uani d . 1 1
C C42 0.6826(2) 0.36172(17) 0.66960(16) 0.0399(4) Uani d . 1 1
H H42 0.7546 0.3927 0.7167 0.048 Uiso calc R 1 1
C C43 0.6702(2) 0.40106(18) 0.56866(17) 0.0448(4) Uani d . 1 1
C C44 0.5652(3) 0.3551(2) 0.49789(16) 0.0485(4) Uani d . 1 1
C C45 0.4692(2) 0.2700(2) 0.52749(15) 0.0504(5) Uani d . 1 1
H H45 0.3979 0.2391 0.4799 0.060 Uiso calc R 1 1
C C46 0.4798(2) 0.23091(19) 0.62859(14) 0.0425(4) Uani d . 1 1
H H46 0.4147 0.1744 0.6487 0.051 Uiso calc R 1 1
S S1A -0.01588(7) 0.10404(5) 1.03930(4) 0.05128(13) Uani d . 1 1
S S2A 0.18313(6) 0.28235(5) 1.15163(4) 0.04864(12) Uani d . 1 1
O O5A 0.21946(13) 0.29299(15) 0.76583(11) 0.0453(3) Uani d . 1 1
N N2A 0.11746(16) 0.28335(15) 0.95205(11) 0.0394(3) Uani d . 1 1
N N3A 0.04162(15) 0.23506(16) 0.86391(11) 0.0369(3) Uani d D 1 1
H H3A -0.0400 0.1990 0.8671 0.044 Uiso calc RD 1 1
Cl Cl3A -0.03349(12) 0.27259(8) 0.38492(5) 0.0869(3) Uani d . 1 1
Cl Cl4A -0.24765(11) 0.05505(9) 0.40157(6) 0.0921(3) Uani d . 1 1
C C1A 0.09641(18) 0.22930(17) 1.03549(13) 0.0355(3) Uani d . 1 1
C C4A 0.10054(17) 0.24678(16) 0.77423(13) 0.0337(3) Uani d . 1 1
C C11A 0.0027(4) 0.0564(3) 1.1690(2) 0.0697(7) Uani d . 1 1
H H11D 0.1042 0.0529 1.1932 0.105 Uiso calc R 1 1
H H11E -0.0399 -0.0208 1.1737 0.105 Uiso calc R 1 1
H H11F -0.0459 0.1114 1.2102 0.105 Uiso calc R 1 1
C C21A 0.2975(3) 0.3960(2) 1.10652(19) 0.0584(6) Uani d . 1 1
H H21A 0.3550 0.3633 1.0559 0.088 Uiso calc R 1 1
H H21B 0.3607 0.4262 1.1630 0.088 Uiso calc R 1 1
H H21C 0.2381 0.4592 1.0766 0.088 Uiso calc R 1 1
C C41A 0.01085(18) 0.19624(16) 0.68325(13) 0.0352(3) Uani d . 1 1
C C42A 0.0258(2) 0.24797(18) 0.58829(14) 0.0428(4) Uani d . 1 1
H H42A 0.0898 0.3110 0.5832 0.051 Uiso calc R 1 1
C C43A -0.0547(3) 0.2054(2) 0.50155(15) 0.0496(5) Uani d . 1 1
C C44A -0.1473(3) 0.1120(2) 0.50884(17) 0.0553(5) Uani d . 1 1
C C45A -0.1615(3) 0.0585(2) 0.60314(19) 0.0544(5) Uani d . 1 1
H H45A -0.2248 -0.0051 0.6074 0.065 Uiso calc R 1 1
C C46A -0.0814(2) 0.0998(2) 0.69042(16) 0.0449(4) Uani d . 1 1
H H46A -0.0893 0.0634 0.7534 0.054 Uiso calc R 1 1

loop_
_atom_site_aniso_label
_atom_site_aniso_U_11
_atom_site_aniso_U_22
_atom_site_aniso_U_33
_atom_site_aniso_U_12
_atom_site_aniso_U_13
_atom_site_aniso_U_23
S1 0.0440(2) 0.0435(2) 0.0386(2) -0.00481(19) -0.00149(17) -0.00038(19)
S2 0.0576(3) 0.0578(3) 0.0363(2) -0.0071(3) 0.00302(19) 0.0130(2)
O5 0.0262(5) 0.0689(9) 0.0421(7) 0.0028(6) 0.0002(5) 0.0006(6)
N2 0.0338(7) 0.0495(9) 0.0341(7) -0.0043(6) -0.0014(5) 0.0083(6)
N3 0.0291(6) 0.0528(9) 0.0329(7) -0.0053(6) -0.0032(5) 0.0115(6)
Cl3 0.0707(4) 0.0616(3) 0.0894(5) -0.0168(3) 0.0206(3) 0.0247(3)
Cl4 0.0990(5) 0.0949(5) 0.0450(3) 0.0032(4) 0.0076(3) 0.0258(3)
C1 0.0318(7) 0.0403(8) 0.0301(7) 0.0025(6) 0.0031(6) 0.0037(6)
C4 0.0288(7) 0.0355(8) 0.0351(8) -0.0005(6) 0.0020(6) 0.0004(6)
C11 0.0653(15) 0.0477(12) 0.0713(16) -0.0152(11) -0.0015(12) 0.0041(11)
C21 0.098(2) 0.134(3) 0.0460(13) -0.042(2) -0.0290(14) 0.0191(17)
C41 0.0300(7) 0.0366(8) 0.0353(7) -0.0002(6) 0.0035(6) -0.0003(6)
C42 0.0349(8) 0.0378(9) 0.0475(10) -0.0022(7) 0.0068(7) -0.0001(7)
C43 0.0453(10) 0.0395(9) 0.0514(11) -0.0009(7) 0.0144(8) 0.0090(8)
C44 0.0570(11) 0.0522(11) 0.0372(9) 0.0066(9) 0.0095(8) 0.0082(8)
C45 0.0494(10) 0.0630(13) 0.0375(9) -0.0051(9) -0.0030(8) 0.0021(9)
C46 0.0387(8) 0.0504(10) 0.0383(9) -0.0086(8) 0.0029(7) 0.0003(8)
S1A 0.0588(3) 0.0507(3) 0.0424(2) -0.0166(2) -0.0056(2) 0.0046(2)
S2A 0.0509(3) 0.0600(3) 0.0334(2) -0.0092(2) -0.00478(18) -0.0033(2)
O5A 0.0287(5) 0.0632(9) 0.0440(7) -0.0033(6) 0.0041(5) 0.0075(6)
N2A 0.0341(7) 0.0504(8) 0.0329(7) -0.0065(6) -0.0012(5) -0.0031(6)
N3A 0.0265(6) 0.0519(8) 0.0318(7) -0.0042(6) 0.0004(5) -0.0020(6)
Cl3A 0.1448(8) 0.0808(5) 0.0338(3) 0.0009(5) 0.0016(3) 0.0053(3)
Cl4A 0.1035(6) 0.1088(6) 0.0583(4) -0.0104(5) -0.0234(4) -0.0303(4)
C1A 0.0300(7) 0.0425(8) 0.0331(8) -0.0004(7) -0.0012(6) -0.0028(7)
C4A 0.0260(7) 0.0412(8) 0.0336(8) 0.0053(6) 0.0006(6) 0.0027(6)
C11A 0.105(2) 0.0596(14) 0.0440(12) -0.0181(14) 0.0059(13) 0.0118(10)
C21A 0.0540(12) 0.0643(14) 0.0542(12) -0.0193(11) -0.0083(10) -0.0029(11)
C41A 0.0308(7) 0.0415(9) 0.0334(8) 0.0051(6) 0.0028(6) -0.0022(7)
C42A 0.0480(10) 0.0460(10) 0.0349(9) 0.0040(8) 0.0068(7) -0.0020(7)
C43A 0.0634(12) 0.0533(11) 0.0317(9) 0.0106(10) 0.0022(8) -0.0029(8)
C44A 0.0546(11) 0.0659(14) 0.0435(10) 0.0098(10) -0.0057(9) -0.0209(10)
C45A 0.0536(12) 0.0565(12) 0.0525(12) -0.0103(10) 0.0025(9) -0.0149(10)
C46A 0.0450(9) 0.0510(10) 0.0393(9) -0.0027(8) 0.0067(7) -0.0034(8)

loop_
_atom_type_symbol
_atom_type_description
_atom_type_scat_dispersion_real
_atom_type_scat_dispersion_imag
_atom_type_scat_source
C C 0.0033 0.0016 'International Tables Vol C Tables 4.2.6.8 and 6.1.1.4'
H H 0.0000 0.0000 'International Tables Vol C Tables 4.2.6.8 and 6.1.1.4'
N N 0.0061 0.0033 'International Tables Vol C Tables 4.2.6.8 and 6.1.1.4'
O O 0.0106 0.0060 'International Tables Vol C Tables 4.2.6.8 and 6.1.1.4'
S S 0.1246 0.1234 'International Tables Vol C Tables 4.2.6.8 and 6.1.1.4'
Cl Cl 0.1484 0.1585 'International Tables Vol C Tables 4.2.6.8 and 6.1.1.4'

loop_
_geom_angle_atom_site_label_1
_geom_angle_atom_site_label_2
_geom_angle_atom_site_label_3
_geom_angle
C1 S1 C11 104.65(11)
C1 S2 C21 101.27(12)
C1 N2 N3 112.59(15)
C4 N3 N2 119.23(14)
C4 N3 H3 120.4
N2 N3 H3 120.4
N2 C1 S2 119.87(14)
N2 C1 S1 122.80(13)
S2 C1 S1 117.30(10)
O5 C4 N3 123.28(16)
O5 C4 C41 121.63(15)
N3 C4 C41 115.05(14)
S1 C11 H11A 109.5
S1 C11 H11B 109.5
H11A C11 H11B 109.5
S1 C11 H11C 109.5
H11A C11 H11C 109.5
H11B C11 H11C 109.5
S2 C21 H21D 109.5
S2 C21 H21E 109.5
H21D C21 H21E 109.5
S2 C21 H21F 109.5
H21D C21 H21F 109.5
H21E C21 H21F 109.5
C42 C41 C46 119.40(17)
C42 C41 C4 118.26(16)
C46 C41 C4 122.24(16)
C43 C42 C41 119.81(18)
C43 C42 H42 120.1
C41 C42 H42 120.1
C44 C43 C42 120.71(18)
C44 C43 Cl3 120.77(16)
C42 C43 Cl3 118.52(17)
C43 C44 C45 120.01(19)
C43 C44 Cl4 121.22(17)
C45 C44 Cl4 118.75(18)
C46 C45 C44 119.72(19)
C46 C45 H45 120.1
C44 C45 H45 120.1
C45 C46 C41 120.33(18)
C45 C46 H46 119.8
C41 C46 H46 119.8
C1A S1A C11A 105.45(11)
C1A S2A C21A 101.11(10)
C1A N2A N3A 114.40(15)
C4A N3A N2A 117.95(14)
C4A N3A H3A 121.0
N2A N3A H3A 121.0
N2A C1A S2A 118.89(14)
N2A C1A S1A 122.95(14)
S2A C1A S1A 118.16(10)
O5A C4A N3A 123.83(16)
O5A C4A C41A 121.44(15)
N3A C4A C41A 114.73(15)
S1A C11A H11D 109.5
S1A C11A H11E 109.5
H11D C11A H11E 109.5
S1A C11A H11F 109.5
H11D C11A H11F 109.5
H11E C11A H11F 109.5
S2A C21A H21A 109.5
S2A C21A H21B 109.5
H21A C21A H21B 109.5
S2A C21A H21C 109.5
H21A C21A H21C 109.5
H21B C21A H21C 109.5
C46A C41A C42A 120.06(17)
C46A C41A C4A 122.71(16)
C42A C41A C4A 117.21(17)
C43A C42A C41A 119.8(2)
C43A C42A H42A 120.1
C41A C42A H42A 120.1
C44A C43A C42A 120.1(2)
C44A C43A Cl3A 121.48(17)
C42A C43A Cl3A 118.40(19)
C43A C44A C45A 120.5(2)
C43A C44A Cl4A 121.3(2)
C45A C44A Cl4A 118.1(2)
C44A C45A C46A 120.0(2)
C44A C45A H45A 120.0
C46A C45A H45A 120.0
C45A C46A C41A 119.4(2)
C45A C46A H46A 120.3
C41A C46A H46A 120.3

loop_
_geom_bond_atom_site_label_1
_geom_bond_atom_site_label_2
_geom_bond_distance
S1 C1 1.7589(18)
S1 C11 1.806(2)
S2 C1 1.7447(17)
S2 C21 1.785(3)
O5 C4 1.231(2)
N2 C1 1.279(2)
N2 N3 1.416(2)
N3 C4 1.337(2)
N3 H3 0.8600
Cl3 C43 1.727(2)
Cl4 C44 1.731(2)
C4 C41 1.498(2)
C11 H11A 0.9600
C11 H11B 0.9600
C11 H11C 0.9600
C21 H21D 0.9600
C21 H21E 0.9600
C21 H21F 0.9600
C41 C42 1.388(2)
C41 C46 1.396(2)
C42 C43 1.388(3)
C42 H42 0.9300
C43 C44 1.377(3)
C44 C45 1.386(3)
C45 C46 1.389(3)
C45 H45 0.9300
C46 H46 0.9300
S1A C1A 1.7547(19)
S1A C11A 1.773(2)
S2A C1A 1.7552(18)
S2A C21A 1.794(3)
O5A C4A 1.228(2)
N2A C1A 1.281(2)
N2A N3A 1.402(2)
N3A C4A 1.345(2)
N3A H3A 0.8600
Cl3A C43A 1.732(2)
Cl4A C44A 1.731(2)
C4A C41A 1.498(2)
C11A H11D 0.9600
C11A H11E 0.9600
C11A H11F 0.9600
C21A H21A 0.9600
C21A H21B 0.9600
C21A H21C 0.9600
C41A C46A 1.389(3)
C41A C42A 1.392(3)
C42A C43A 1.383(3)
C42A H42A 0.9300
C43A C44A 1.365(4)
C44A C45A 1.391(4)
C45A C46A 1.382(3)
C45A H45A 0.9300
C46A H46A 0.9300

loop_
_geom_hbond_atom_site_label_D
_geom_hbond_atom_site_label_H
_geom_hbond_atom_site_label_A
_geom_hbond_site_symmetry_A
_geom_hbond_distance_DH
_geom_hbond_distance_HA
_geom_hbond_distance_DA
_geom_hbond_angle_DHA
C21 H21E Cl4A 1_656 0.96 2.75 3.565(3) 143.5
N3A H3A O5 1_455 0.86 2.10 2.8434(18) 143.9
N3 H3 O5A . 0.86 2.06 2.834(2) 148.9
N3 H3 S1 . 0.86 2.52 2.7810(17) 99
N3A H3A S1A . 0.86 2.49 2.8216(16) 104

loop_
_geom_torsion_atom_site_label_1
_geom_torsion_atom_site_label_2
_geom_torsion_atom_site_label_3
_geom_torsion_atom_site_label_4
_geom_torsion
C1 N2 N3 C4 -139.31(18)
N3 N2 C1 S2 179.83(13)
N3 N2 C1 S1 1.8(2)
C21 S2 C1 N2 -5.0(2)
C21 S2 C1 S1 173.20(18)
C11 S1 C1 N2 174.84(17)
C11 S1 C1 S2 -3.28(15)
N2 N3 C4 O5 4.0(3)
N2 N3 C4 C41 -177.95(16)
O5 C4 C41 C42 -32.5(3)
N3 C4 C41 C42 149.38(17)
O5 C4 C41 C46 143.93(19)
N3 C4 C41 C46 -34.2(2)
C46 C41 C42 C43 -0.3(3)
C4 C41 C42 C43 176.23(17)
C41 C42 C43 C44 -0.7(3)
C41 C42 C43 Cl3 179.51(15)
C42 C43 C44 C45 1.0(3)
Cl3 C43 C44 C45 -179.19(17)
C42 C43 C44 Cl4 -177.39(16)
Cl3 C43 C44 Cl4 2.4(3)
C43 C44 C45 C46 -0.3(3)
Cl4 C44 C45 C46 178.13(18)
C44 C45 C46 C41 -0.7(3)
C42 C41 C46 C45 1.0(3)
C4 C41 C46 C45 -175.40(18)
C1A N2A N3A C4A -150.87(17)
N3A N2A C1A S2A -179.09(12)
N3A N2A C1A S1A 0.8(2)
C21A S2A C1A N2A -6.41(19)
C21A S2A C1A S1A 173.66(13)
C11A S1A C1A N2A 175.46(19)
C11A S1A C1A S2A -4.61(17)
N2A N3A C4A O5A 3.1(3)
N2A N3A C4A C41A -178.19(15)
O5A C4A C41A C46A 148.78(19)
N3A C4A C41A C46A -30.0(2)
O5A C4A C41A C42A -29.5(3)
N3A C4A C41A C42A 151.70(17)
C46A C41A C42A C43A 2.0(3)
C4A C41A C42A C43A -179.69(17)
C41A C42A C43A C44A -0.8(3)
C41A C42A C43A Cl3A 179.76(15)
C42A C43A C44A C45A -0.2(3)
Cl3A C43A C44A C45A 179.23(19)
C42A C43A C44A Cl4A -178.97(17)
Cl3A C43A C44A Cl4A 0.4(3)
C43A C44A C45A C46A 0.0(4)
Cl4A C44A C45A C46A 178.86(18)
C44A C45A C46A C41A 1.1(3)
C42A C41A C46A C45A -2.1(3)
C4A C41A C46A C45A 179.65(19)

loop_
_cod_related_entry_id
_cod_related_entry_database
_cod_related_entry_code
1 ChemSpider 1076054
